data_7132572
loop_
_publ_author_name
'Nakate, Ashwini K.'
'Kataria, Priyanka'
'Sambherao, Pooja I.'
'Krishna, Gamidi Rama'
'Kontham, Ravindar'

_publ_section_title
;
 Divergent access to polycyclic spiro- and fused-<i>N</i>,O-ketals through
 Bi(OTf)<sub>3</sub>-catalyzed [4+2]-annulation of cyclic
 <i>N</i>-sulfonyl ketimines and alkynols.
;
_journal_issue 9
_journal_name_full 'Chemical communications (Cambridge, England)'
_journal_page_first 1144
_journal_page_last 1147
_journal_paper_doi 10.1039/d3cc05599j
_journal_volume 60
_journal_year 2024
_chemical_formula_sum 'C23 H25 N O4 S'
_chemical_formula_weight 411.50
_space_group_crystal_system monoclinic
_space_group_IT_number 14
_space_group_name_Hall '-P 2yn'
_space_group_name_H-M_alt 'P 1 21/n 1'
_atom_sites_solution_hydrogens geom
_audit_creation_method SHELXL-2014/7
_audit_update_record
;
2022-07-08 deposited with the CCDC.	2023-12-27 downloaded from the CCDC.
;
_cell_angle_alpha 90
_cell_angle_beta 98.878(7)
_cell_angle_gamma 90
_cell_formula_units_Z 4
_cell_length_a 10.2361(15)
_cell_length_b 18.336(3)
_cell_length_c 10.7234(18)
_cell_measurement_reflns_used 9641
_cell_measurement_temperature 100(2)
_cell_measurement_theta_max 27.49
_cell_measurement_theta_min 2.30
_cell_volume 1988.6(6)
_computing_cell_refinement 'Bruker SAINT'
_computing_data_collection 'Bruker APEX3'
_computing_data_reduction 'Bruker SAINT'
_computing_molecular_graphics 'Bruker SHELXTL'
_computing_publication_material 'Bruker SHELXTL'
_computing_structure_refinement 'SHELXL-2014/7 (Sheldrick, 2014)'
_computing_structure_solution 'SHELXS-97 (Sheldrick 2008)'
_diffrn_ambient_temperature 100(2)
_diffrn_measured_fraction_theta_full 0.992
_diffrn_measured_fraction_theta_max 0.994
_diffrn_measurement_device_type 'Bruker D8 VENTURE Kappa Duo PHOTON II CPAD'
_diffrn_measurement_method '\ F and \w scans'
_diffrn_radiation_type MoK\a
_diffrn_radiation_wavelength 0.71073
_diffrn_reflns_av_R_equivalents 0.0431
_diffrn_reflns_av_unetI/netI 0.0120
_diffrn_reflns_Laue_measured_fraction_full 0.992
_diffrn_reflns_Laue_measured_fraction_max 0.994
_diffrn_reflns_limit_h_max 13
_diffrn_reflns_limit_h_min -13
_diffrn_reflns_limit_k_max 23
_diffrn_reflns_limit_k_min -23
_diffrn_reflns_limit_l_max 13
_diffrn_reflns_limit_l_min -13
_diffrn_reflns_number 107127
_diffrn_reflns_point_group_measured_fraction_full 0.992
_diffrn_reflns_point_group_measured_fraction_max 0.994
_diffrn_reflns_theta_full 25.242
_diffrn_reflns_theta_max 26.999
_diffrn_reflns_theta_min 2.300
_exptl_absorpt_coefficient_mu 0.193
_exptl_absorpt_correction_T_max 0.7456
_exptl_absorpt_correction_T_min 0.7049
_exptl_absorpt_correction_type multi-scan
_exptl_absorpt_process_details 'SADABS; Bruker, 2016'
_exptl_crystal_colour Colorless
_exptl_crystal_density_diffrn 1.375
_exptl_crystal_description Needle
_exptl_crystal_F_000 872
_exptl_crystal_size_max 0.16
_exptl_crystal_size_mid 0.09
_exptl_crystal_size_min 0.08
_refine_diff_density_max 0.512
_refine_diff_density_min -0.393
_refine_diff_density_rms 0.112
_refine_ls_extinction_coef 0.064(5)
_refine_ls_extinction_expression Fc^*^=kFc[1+0.001xFc^2^\l^3^/sin(2\q)]^-1/4^
_refine_ls_extinction_method 'SHELXL-2014/7 (Sheldrick 2014'
_refine_ls_goodness_of_fit_ref 1.188
_refine_ls_hydrogen_treatment constr
_refine_ls_matrix_type full
_refine_ls_number_parameters 266
_refine_ls_number_reflns 4308
_refine_ls_number_restraints 0
_refine_ls_restrained_S_all 1.188
_refine_ls_R_factor_all 0.0367
_refine_ls_R_factor_gt 0.0338
_refine_ls_shift/su_max 0.001
_refine_ls_shift/su_mean 0.000
_refine_ls_structure_factor_coef Fsqd
_refine_ls_weighting_details 'w=1/[\s^2^(Fo^2^)+(0.0599P)^2^+0.8183P] where P=(Fo^2^+2Fc^2^)/3'
_refine_ls_weighting_scheme calc
_refine_ls_wR_factor_gt 0.0960
_refine_ls_wR_factor_ref 0.1087
_reflns_Friedel_coverage 0.000
_reflns_number_gt 4173
_reflns_number_total 4308
_reflns_threshold_expression 'I > 2\s(I)'
_cod_data_source_file d3cc05599j2.cif
_cod_data_source_block 3dj
_cod_depositor_comments 'Adding full bibliography for 7132570--7132573.cif.'
_cod_original_sg_symbol_H-M 'P 21/n'
_cod_database_code 7132572
_publcif_datablock.id {0a453663-b0cc-4e00-a519-f37dcd56d180}

_shelx_shelxl_version_number 2014/7
_shelx_space_group_comment
;
The symmetry employed for this shelxl refinement is uniquely defined
by the following loop, which should always be used as a source of
symmetry information in preference to the above space-group names.
They are only intended as comments.
;
_publcif_funding_html
;
;

loop_
_space_group_symop_operation_xyz
'x, y, z'
'-x+1/2, y+1/2, -z+1/2'
'-x, -y, -z'
'x-1/2, -y-1/2, z-1/2'

loop_
_atom_site_label
_atom_site_type_symbol
_atom_site_fract_x
_atom_site_fract_y
_atom_site_fract_z
_atom_site_U_iso_or_equiv
_atom_site_adp_type
_atom_site_occupancy
_atom_site_site_symmetry_order
_atom_site_calc_flag
_atom_site_refinement_flags_posn
_atom_site_refinement_flags_adp
_atom_site_refinement_flags_occupancy
_atom_site_disorder_assembly
_atom_site_disorder_group
C1 C 1.03268(12) 0.38560(7) 0.46030(12) 0.0149(3) Uani 1 1 d . . . . .
C2 C 1.16113(13) 0.40415(7) 0.51271(13) 0.0182(3) Uani 1 1 d . . . . .
H2 H 1.2082 0.3776 0.5814 0.022 Uiso 1 1 calc R U . . .
C3 C 1.21766(13) 0.46333(7) 0.46004(14) 0.0200(3) Uani 1 1 d . . . . .
H3 H 1.3048 0.4783 0.4938 0.024 Uiso 1 1 calc R U . . .
C4 C 1.14740(14) 0.50112(7) 0.35776(14) 0.0209(3) Uani 1 1 d . . . . .
H4 H 1.1882 0.5411 0.3227 0.025 Uiso 1 1 calc R U . . .
C5 C 1.01929(13) 0.48151(7) 0.30630(13) 0.0193(3) Uani 1 1 d . . . . .
H5 H 0.9728 0.5074 0.2365 0.023 Uiso 1 1 calc R U . . .
C6 C 0.96032(12) 0.42280(7) 0.35947(12) 0.0151(3) Uani 1 1 d . . . . .
C7 C 0.82553(12) 0.39362(7) 0.32643(12) 0.0144(3) Uani 1 1 d . . . . .
C8 C 0.69184(12) 0.28595(7) 0.37753(11) 0.0138(3) Uani 1 1 d . . . . .
C9 C 0.57035(12) 0.33155(7) 0.31953(12) 0.0142(3) Uani 1 1 d . . . . .
H9 H 0.4986 0.2963 0.2871 0.017 Uiso 1 1 calc R U . . .
C10 C 0.59895(12) 0.37751(7) 0.20425(12) 0.0157(3) Uani 1 1 d . . . . .
H10 H 0.6026 0.3425 0.1334 0.019 Uiso 1 1 calc R U . . .
C11 C 0.73256(13) 0.41353(7) 0.23126(12) 0.0163(3) Uani 1 1 d . . . . .
H11 H 0.7515 0.4523 0.1780 0.020 Uiso 1 1 calc R U . . .
C12 C 0.72802(13) 0.22767(7) 0.28711(12) 0.0173(3) Uani 1 1 d . . . . .
H12A H 0.8008 0.1979 0.3301 0.026 Uiso 1 1 calc R U . . .
H12B H 0.7554 0.2512 0.2132 0.026 Uiso 1 1 calc R U . . .
H12C H 0.6510 0.1966 0.2600 0.026 Uiso 1 1 calc R U . . .
C13 C 0.48607(13) 0.43052(7) 0.16020(12) 0.0162(3) Uani 1 1 d . . . . .
C14 C 0.36429(13) 0.40257(7) 0.10181(12) 0.0181(3) Uani 1 1 d . . . . .
H14 H 0.3555 0.3516 0.0867 0.022 Uiso 1 1 calc R U . . .
C15 C 0.25667(13) 0.44766(8) 0.06574(12) 0.0189(3) Uani 1 1 d . . . . .
H15 H 0.1747 0.4275 0.0275 0.023 Uiso 1 1 calc R U . . .
C16 C 0.26866(13) 0.52312(7) 0.08566(12) 0.0182(3) Uani 1 1 d . . . . .
C17 C 0.38934(14) 0.55238(7) 0.13973(13) 0.0197(3) Uani 1 1 d . . . . .
H17 H 0.3991 0.6036 0.1511 0.024 Uiso 1 1 calc R U . . .
C18 C 0.49674(14) 0.50561(7) 0.17751(13) 0.0190(3) Uani 1 1 d . . . . .
H18 H 0.5787 0.5257 0.2158 0.023 Uiso 1 1 calc R U . . .
C19 C 0.16150(16) 0.63956(8) 0.07197(14) 0.0257(3) Uani 1 1 d . . . . .
H19A H 0.1904 0.6486 0.1621 0.039 Uiso 1 1 calc R U . . .
H19B H 0.0739 0.6611 0.0462 0.039 Uiso 1 1 calc R U . . .
H19C H 0.2247 0.6616 0.0231 0.039 Uiso 1 1 calc R U . . .
C20 C 0.51942(13) 0.37772(7) 0.42074(12) 0.0163(3) Uani 1 1 d . . . . .
H20A H 0.4360 0.4021 0.3840 0.020 Uiso 1 1 calc R U . . .
H20B H 0.5850 0.4160 0.4508 0.020 Uiso 1 1 calc R U . . .
C21 C 0.49525(13) 0.32995(7) 0.53199(12) 0.0175(3) Uani 1 1 d . . . . .
H21A H 0.4663 0.3608 0.5985 0.021 Uiso 1 1 calc R U . . .
H21B H 0.4242 0.2943 0.5035 0.021 Uiso 1 1 calc R U . . .
C22 C 0.62121(12) 0.28976(7) 0.58535(12) 0.0159(3) Uani 1 1 d . . . . .
H22 H 0.6901 0.3264 0.6192 0.019 Uiso 1 1 calc R U . . .
C23 C 0.60550(14) 0.23576(8) 0.68909(13) 0.0216(3) Uani 1 1 d . . . . .
H23A H 0.5413 0.1982 0.6559 0.032 Uiso 1 1 calc R U . . .
H23B H 0.5740 0.2613 0.7590 0.032 Uiso 1 1 calc R U . . .
H23C H 0.6910 0.2128 0.7194 0.032 Uiso 1 1 calc R U . . .
N1 N 0.80340(10) 0.33830(6) 0.41425(10) 0.0135(2) Uani 1 1 d . . . . .
O1 O 0.92503(9) 0.32001(5) 0.63917(9) 0.0186(2) Uani 1 1 d . . . . .
O2 O 0.99187(9) 0.24409(5) 0.47307(9) 0.0182(2) Uani 1 1 d . . . . .
O3 O 0.66938(9) 0.24755(5) 0.48682(8) 0.0148(2) Uani 1 1 d . . . . .
O4 O 0.15496(10) 0.56266(6) 0.04936(10) 0.0231(2) Uani 1 1 d . . . . .
S1 S 0.94115(3) 0.31325(2) 0.50857(3) 0.01353(13) Uani 1 1 d . . . . .

loop_
_atom_site_aniso_label
_atom_site_aniso_U_11
_atom_site_aniso_U_22
_atom_site_aniso_U_33
_atom_site_aniso_U_23
_atom_site_aniso_U_13
_atom_site_aniso_U_12
C1 0.0147(6) 0.0146(6) 0.0164(6) -0.0007(5) 0.0058(5) -0.0005(5)
C2 0.0139(6) 0.0195(6) 0.0214(6) -0.0019(5) 0.0034(5) 0.0013(5)
C3 0.0141(6) 0.0196(6) 0.0278(7) -0.0062(5) 0.0077(5) -0.0021(5)
C4 0.0207(7) 0.0172(6) 0.0274(7) -0.0023(5) 0.0126(5) -0.0022(5)
C5 0.0199(6) 0.0182(6) 0.0215(6) 0.0024(5) 0.0084(5) 0.0012(5)
C6 0.0141(6) 0.0166(6) 0.0156(6) -0.0011(5) 0.0052(4) 0.0014(5)
C7 0.0150(6) 0.0152(6) 0.0141(6) 0.0004(4) 0.0054(5) 0.0004(4)
C8 0.0128(6) 0.0150(6) 0.0134(5) -0.0001(4) 0.0017(4) -0.0008(4)
C9 0.0129(6) 0.0146(5) 0.0147(6) -0.0002(5) 0.0010(4) 0.0001(4)
C10 0.0165(6) 0.0170(6) 0.0132(6) 0.0002(5) 0.0012(5) 0.0016(5)
C11 0.0171(6) 0.0177(6) 0.0148(6) 0.0019(5) 0.0041(5) 0.0012(5)
C12 0.0180(6) 0.0169(6) 0.0167(6) -0.0029(5) 0.0021(5) 0.0022(5)
C13 0.0172(6) 0.0184(6) 0.0128(5) 0.0013(5) 0.0015(4) 0.0026(5)
C14 0.0196(6) 0.0170(6) 0.0171(6) -0.0009(5) 0.0014(5) 0.0003(5)
C15 0.0166(6) 0.0216(6) 0.0176(6) -0.0009(5) -0.0003(5) 0.0002(5)
C16 0.0198(6) 0.0209(6) 0.0139(6) 0.0028(5) 0.0023(5) 0.0058(5)
C17 0.0238(7) 0.0162(6) 0.0190(6) 0.0006(5) 0.0027(5) 0.0017(5)
C18 0.0189(6) 0.0192(6) 0.0180(6) 0.0000(5) 0.0003(5) -0.0002(5)
C19 0.0315(8) 0.0224(7) 0.0232(7) 0.0026(5) 0.0041(6) 0.0107(6)
C20 0.0152(6) 0.0162(6) 0.0182(6) -0.0004(5) 0.0046(5) 0.0017(5)
C21 0.0150(6) 0.0201(6) 0.0186(6) -0.0009(5) 0.0058(5) 0.0003(5)
C22 0.0153(6) 0.0183(6) 0.0148(6) -0.0016(5) 0.0048(5) -0.0015(5)
C23 0.0233(7) 0.0243(7) 0.0180(6) 0.0035(5) 0.0061(5) -0.0002(5)
N1 0.0116(5) 0.0153(5) 0.0133(5) 0.0022(4) 0.0007(4) -0.0001(4)
O1 0.0149(4) 0.0273(5) 0.0136(5) 0.0028(4) 0.0015(3) 0.0003(4)
O2 0.0164(4) 0.0165(5) 0.0221(5) 0.0030(4) 0.0037(4) 0.0030(3)
O3 0.0163(4) 0.0147(4) 0.0141(4) 0.0008(3) 0.0042(3) 0.0000(3)
O4 0.0219(5) 0.0227(5) 0.0233(5) 0.0024(4) -0.0006(4) 0.0080(4)
S1 0.01107(18) 0.01610(19) 0.01350(18) 0.00216(10) 0.00213(11) 0.00039(10)

loop_
_atom_type_symbol
_atom_type_description
_atom_type_scat_dispersion_real
_atom_type_scat_dispersion_imag
_atom_type_scat_source
C C 0.0033 0.0016 'International Tables Vol C Tables 4.2.6.8 and 6.1.1.4'
H H 0.0000 0.0000 'International Tables Vol C Tables 4.2.6.8 and 6.1.1.4'
N N 0.0061 0.0033 'International Tables Vol C Tables 4.2.6.8 and 6.1.1.4'
O O 0.0106 0.0060 'International Tables Vol C Tables 4.2.6.8 and 6.1.1.4'
S S 0.1246 0.1234 'International Tables Vol C Tables 4.2.6.8 and 6.1.1.4'

loop_
_geom_angle_atom_site_label_1
_geom_angle_atom_site_label_2
_geom_angle_atom_site_label_3
_geom_angle
_geom_angle_site_symmetry_1
_geom_angle_site_symmetry_3
_geom_angle_publ_flag
C2 C1 C6 123.45(12) . . ?
C2 C1 S1 125.64(10) . . ?
C6 C1 S1 110.91(10) . . ?
C1 C2 C3 116.99(12) . . ?
C1 C2 H2 121.5 . . ?
C3 C2 H2 121.5 . . ?
C2 C3 C4 120.62(12) . . ?
C2 C3 H3 119.7 . . ?
C4 C3 H3 119.7 . . ?
C5 C4 C3 121.52(12) . . ?
C5 C4 H4 119.2 . . ?
C3 C4 H4 119.2 . . ?
C4 C5 C6 118.54(13) . . ?
C4 C5 H5 120.7 . . ?
C6 C5 H5 120.7 . . ?
C1 C6 C5 118.87(12) . . ?
C1 C6 C7 112.07(11) . . ?
C5 C6 C7 129.03(12) . . ?
C11 C7 N1 122.18(12) . . ?
C11 C7 C6 128.04(12) . . ?
N1 C7 C6 109.78(10) . . ?
O3 C8 N1 108.40(9) . . ?
O3 C8 C12 105.30(10) . . ?
N1 C8 C12 111.46(10) . . ?
O3 C8 C9 112.23(10) . . ?
N1 C8 C9 107.00(10) . . ?
C12 C8 C9 112.44(10) . . ?
C20 C9 C8 110.77(10) . . ?
C20 C9 C10 112.90(10) . . ?
C8 C9 C10 111.89(10) . . ?
C20 C9 H9 107.0 . . ?
C8 C9 H9 107.0 . . ?
C10 C9 H9 107.0 . . ?
C11 C10 C13 113.67(11) . . ?
C11 C10 C9 111.11(10) . . ?
C13 C10 C9 111.29(10) . . ?
C11 C10 H10 106.8 . . ?
C13 C10 H10 106.8 . . ?
C9 C10 H10 106.8 . . ?
C7 C11 C10 123.12(12) . . ?
C7 C11 H11 118.4 . . ?
C10 C11 H11 118.4 . . ?
C8 C12 H12A 109.5 . . ?
C8 C12 H12B 109.5 . . ?
H12A C12 H12B 109.5 . . ?
C8 C12 H12C 109.5 . . ?
H12A C12 H12C 109.5 . . ?
H12B C12 H12C 109.5 . . ?
C18 C13 C14 117.85(12) . . ?
C18 C13 C10 123.25(12) . . ?
C14 C13 C10 118.89(12) . . ?
C15 C14 C13 121.37(12) . . ?
C15 C14 H14 119.3 . . ?
C13 C14 H14 119.3 . . ?
C14 C15 C16 119.98(12) . . ?
C14 C15 H15 120.0 . . ?
C16 C15 H15 120.0 . . ?
O4 C16 C17 125.01(12) . . ?
O4 C16 C15 115.25(12) . . ?
C17 C16 C15 119.73(12) . . ?
C16 C17 C18 119.41(12) . . ?
C16 C17 H17 120.3 . . ?
C18 C17 H17 120.3 . . ?
C13 C18 C17 121.61(13) . . ?
C13 C18 H18 119.2 . . ?
C17 C18 H18 119.2 . . ?
O4 C19 H19A 109.5 . . ?
O4 C19 H19B 109.5 . . ?
H19A C19 H19B 109.5 . . ?
O4 C19 H19C 109.5 . . ?
H19A C19 H19C 109.5 . . ?
H19B C19 H19C 109.5 . . ?
C9 C20 C21 110.49(11) . . ?
C9 C20 H20A 109.6 . . ?
C21 C20 H20A 109.6 . . ?
C9 C20 H20B 109.6 . . ?
C21 C20 H20B 109.6 . . ?
H20A C20 H20B 108.1 . . ?
C22 C21 C20 109.97(10) . . ?
C22 C21 H21A 109.7 . . ?
C20 C21 H21A 109.7 . . ?
C22 C21 H21B 109.7 . . ?
C20 C21 H21B 109.7 . . ?
H21A C21 H21B 108.2 . . ?
O3 C22 C23 105.76(10) . . ?
O3 C22 C21 110.34(10) . . ?
C23 C22 C21 114.42(11) . . ?
O3 C22 H22 108.7 . . ?
C23 C22 H22 108.7 . . ?
C21 C22 H22 108.7 . . ?
C22 C23 H23A 109.5 . . ?
C22 C23 H23B 109.5 . . ?
H23A C23 H23B 109.5 . . ?
C22 C23 H23C 109.5 . . ?
H23A C23 H23C 109.5 . . ?
H23B C23 H23C 109.5 . . ?
C7 N1 C8 118.35(10) . . ?
C7 N1 S1 113.01(8) . . ?
C8 N1 S1 121.47(8) . . ?
C8 O3 C22 116.92(10) . . ?
C16 O4 C19 117.14(11) . . ?
O1 S1 O2 115.58(6) . . ?
O1 S1 N1 110.66(6) . . ?
O2 S1 N1 112.76(6) . . ?
O1 S1 C1 111.69(6) . . ?
O2 S1 C1 110.96(6) . . ?
N1 S1 C1 93.04(6) . . ?

loop_
_geom_bond_atom_site_label_1
_geom_bond_atom_site_label_2
_geom_bond_distance
_geom_bond_site_symmetry_2
_geom_bond_publ_flag
C1 C2 1.3900(18) . ?
C1 C6 1.3914(18) . ?
C1 S1 1.7480(13) . ?
C2 C3 1.3901(19) . ?
C2 H2 0.9500 . ?
C3 C4 1.399(2) . ?
C3 H3 0.9500 . ?
C4 C5 1.389(2) . ?
C4 H4 0.9500 . ?
C5 C6 1.3980(18) . ?
C5 H5 0.9500 . ?
C6 C7 1.4713(17) . ?
C7 C11 1.3344(18) . ?
C7 N1 1.4258(16) . ?
C8 O3 1.4161(15) . ?
C8 N1 1.4972(15) . ?
C8 C12 1.5265(17) . ?
C8 C9 1.5471(17) . ?
C9 C20 1.5301(17) . ?
C9 C10 1.5607(17) . ?
C9 H9 1.0000 . ?
C10 C11 1.5060(18) . ?
C10 C13 1.5278(17) . ?
C10 H10 1.0000 . ?
C11 H11 0.9500 . ?
C12 H12A 0.9800 . ?
C12 H12B 0.9800 . ?
C12 H12C 0.9800 . ?
C13 C18 1.3913(19) . ?
C13 C14 1.4027(18) . ?
C14 C15 1.3840(19) . ?
C14 H14 0.9500 . ?
C15 C16 1.4025(19) . ?
C15 H15 0.9500 . ?
C16 O4 1.3755(16) . ?
C16 C17 1.389(2) . ?
C17 C18 1.4038(19) . ?
C17 H17 0.9500 . ?
C18 H18 0.9500 . ?
C19 O4 1.4306(17) . ?
C19 H19A 0.9800 . ?
C19 H19B 0.9800 . ?
C19 H19C 0.9800 . ?
C20 C21 1.5305(18) . ?
C20 H20A 0.9900 . ?
C20 H20B 0.9900 . ?
C21 C22 1.5184(18) . ?
C21 H21A 0.9900 . ?
C21 H21B 0.9900 . ?
C22 O3 1.4557(15) . ?
C22 C23 1.5163(18) . ?
C22 H22 1.0000 . ?
C23 H23A 0.9800 . ?
C23 H23B 0.9800 . ?
C23 H23C 0.9800 . ?
N1 S1 1.6679(11) . ?
O1 S1 1.4406(10) . ?
O2 S1 1.4434(10) . ?

loop_
_publcif_info_exptl_table_extra_item
sin_theta_over_lambda_max

loop_
_publcif_info_exptl_table_header_item
?
